data_7210041
loop_
_publ_author_name
'Nanubolu, Jagadeesh Babu'
'Sridhar, Balasubramanian'
'Ravikumar, Krishnan'
'Cherukuvada, Suryanarayan'

_publ_section_title
;
 Adaptability of aripiprazole towards forming isostructural hydrogen
 bonding networks in multi-component salts: a rare case of strong
 O--H&#x22EF;O&#x2212; &#x2194; weak C--H&#x22EF;O mimicry
;
_journal_issue 21
_journal_name_full CrystEngComm
_journal_page_first 4321
_journal_paper_doi 10.1039/c3ce00022b
_journal_volume 15
_journal_year 2013
_chemical_formula_moiety 'C23 H28 Cl2 N3 O2, C7 H5 O4'
_chemical_formula_sum 'C30 H33 Cl2 N3 O6'
_chemical_formula_weight 602.49
_chemical_name_common Aripiprazole-2,4-dihydoxybenzoate
_chemical_name_systematic Aripiprazole-2,4-dihydoxybenzoate
_space_group_IT_number 14
_symmetry_cell_setting monoclinic
_symmetry_space_group_name_Hall '-P 2ybc'
_symmetry_space_group_name_H-M 'P 1 21/c 1'
_atom_sites_solution_hydrogens geom
_atom_sites_solution_primary direct
_atom_sites_solution_secondary difmap
_audit_creation_method SHELXL-97
_cell_angle_alpha 90.00
_cell_angle_beta 103.8870(10)
_cell_angle_gamma 90.00
_cell_formula_units_Z 4
_cell_length_a 15.1552(8)
_cell_length_b 9.5732(5)
_cell_length_c 21.5283(11)
_cell_measurement_reflns_used 6915
_cell_measurement_temperature 294(2)
_cell_measurement_theta_max 28.02
_cell_measurement_theta_min 2.54
_cell_volume 3032.1(3)
_computing_cell_refinement 'Bruker SMART'
_computing_data_collection 'Bruker SMART'
_computing_data_reduction 'Bruker SAINT'
_computing_molecular_graphics 'Bruker SHELXTL'
_computing_publication_material 'Bruker SHELXTL'
_computing_structure_refinement 'SHELXL-97 (Sheldrick, 1997)'
_computing_structure_solution 'SHELXS-97 (Sheldrick, 1990)'
_diffrn_ambient_temperature 294(2)
_diffrn_measured_fraction_theta_full 0.999
_diffrn_measured_fraction_theta_max 0.999
_diffrn_measurement_device_type 'CCD area detector'
_diffrn_measurement_method 'phi and omega scans'
_diffrn_radiation_monochromator graphite
_diffrn_radiation_source 'fine-focus sealed tube'
_diffrn_radiation_type MoK\a
_diffrn_radiation_wavelength 0.71073
_diffrn_reflns_av_R_equivalents 0.0193
_diffrn_reflns_av_sigmaI/netI 0.0140
_diffrn_reflns_limit_h_max 18
_diffrn_reflns_limit_h_min -18
_diffrn_reflns_limit_k_max 11
_diffrn_reflns_limit_k_min -11
_diffrn_reflns_limit_l_max 25
_diffrn_reflns_limit_l_min -25
_diffrn_reflns_number 28307
_diffrn_reflns_theta_full 25.00
_diffrn_reflns_theta_max 25.00
_diffrn_reflns_theta_min 1.95
_exptl_absorpt_coefficient_mu 0.261
_exptl_absorpt_correction_T_max 0.9694
_exptl_absorpt_correction_T_min 0.8851
_exptl_absorpt_correction_type multi-scan
_exptl_absorpt_process_details 'Bruker AXS SADABS program'
_exptl_crystal_colour colourless
_exptl_crystal_density_diffrn 1.320
_exptl_crystal_density_method 'not measured'
_exptl_crystal_description needle
_exptl_crystal_F_000 1264
_exptl_crystal_size_max 0.48
_exptl_crystal_size_mid 0.27
_exptl_crystal_size_min 0.12
_refine_diff_density_max 0.748
_refine_diff_density_min -0.318
_refine_diff_density_rms 0.057
_refine_ls_extinction_method none
_refine_ls_goodness_of_fit_ref 1.053
_refine_ls_hydrogen_treatment mixed
_refine_ls_matrix_type full
_refine_ls_number_parameters 394
_refine_ls_number_reflns 5334
_refine_ls_number_restraints 6
_refine_ls_restrained_S_all 1.060
_refine_ls_R_factor_all 0.0581
_refine_ls_R_factor_gt 0.0524
_refine_ls_shift/su_max 0.000
_refine_ls_shift/su_mean 0.000
_refine_ls_structure_factor_coef Fsqd
_refine_ls_weighting_details 'calc w=1/[\s^2^(Fo^2^)+(0.0976P)^2^+1.4966P] where P=(Fo^2^+2Fc^2^)/3'
_refine_ls_weighting_scheme calc
_refine_ls_wR_factor_gt 0.1613
_refine_ls_wR_factor_ref 0.1682
_reflns_number_gt 4618
_reflns_number_total 5334
_reflns_threshold_expression >2sigma(I)
_cod_data_source_file c3ce00022b.txt
_cod_data_source_block an47m
_cod_depositor_comments
;
The following automatic conversions were performed:

'_symmetry_cell_setting' value 'Monoclinic' changed to 'monoclinic'
according to /home/saulius/struct/CIF-dictionaries/cif_core.dic
dictionary named 'cif_core.dic' version 2.4.2 from 2011-04-26.

Automatic conversion script
Id: cif_fix_values 1891 2012-01-12 08:04:46Z andrius 
;
_cod_original_sg_symbol_H-M 'P 2(1)/c'
_cod_database_code 7210041

loop_
_symmetry_equiv_pos_as_xyz
'x, y, z'
'-x, y+1/2, -z+1/2'
'-x, -y, -z'
'x, -y-1/2, z-1/2'

loop_
_atom_site_label
_atom_site_type_symbol
_atom_site_fract_x
_atom_site_fract_y
_atom_site_fract_z
_atom_site_U_iso_or_equiv
_atom_site_adp_type
_atom_site_occupancy
_atom_site_symmetry_multiplicity
_atom_site_calc_flag
_atom_site_refinement_flags
_atom_site_disorder_assembly
_atom_site_disorder_group
C1 C 1.48743(16) 0.3029(3) 0.04009(11) 0.0529(6) Uani 1 1 d . B .
C2 C 1.4777(2) 0.1643(3) 0.0690(2) 0.0892(11) Uani 1 1 d D . .
H2A H 1.5151 0.0974 0.0532 0.107 Uiso 1 1 calc R A 1
H2B H 1.5013 0.1712 0.1150 0.107 Uiso 1 1 calc R A 1
C3 C 1.3854(4) 0.1096(5) 0.0566(8) 0.083(2) Uani 0.77(2) 1 d PD B 1
H3A H 1.3839 0.0301 0.0842 0.100 Uiso 0.77(2) 1 calc PR B 1
H3B H 1.3668 0.0780 0.0126 0.100 Uiso 0.77(2) 1 calc PR B 1
C3' C 1.4007(12) 0.127(2) 0.0936(15) 0.060(6) Uani 0.23(2) 1 d PD B 2
H3'1 H 1.4177 0.1322 0.1399 0.072 Uiso 0.23(2) 1 calc PR B 2
H3'2 H 1.3835 0.0313 0.0818 0.072 Uiso 0.23(2) 1 calc PR B 2
C4 C 1.3192(2) 0.2219(3) 0.06853(18) 0.0713(8) Uani 1 1 d D . .
C5 C 1.33330(15) 0.3566(3) 0.04759(11) 0.0485(5) Uani 1 1 d . B .
C6 C 1.27122(15) 0.4622(3) 0.04693(11) 0.0502(5) Uani 1 1 d . . .
H6 H 1.2814 0.5508 0.0323 0.060 Uiso 1 1 calc R B .
C7 C 1.19356(17) 0.4353(3) 0.06822(13) 0.0569(6) Uani 1 1 d . B .
C8 C 1.1796(2) 0.3042(3) 0.09144(18) 0.0772(9) Uani 1 1 d . . .
H8 H 1.1289 0.2866 0.1074 0.093 Uiso 1 1 calc R B .
C9 C 1.2426(2) 0.1999(3) 0.0905(2) 0.0868(11) Uani 1 1 d . B .
H9 H 1.2325 0.1114 0.1052 0.104 Uiso 1 1 calc R . .
C10 C 1.05800(18) 0.5270(3) 0.09141(15) 0.0648(7) Uani 1 1 d . B .
H10A H 1.0766 0.4978 0.1358 0.078 Uiso 1 1 calc R . .
H10B H 1.0185 0.4558 0.0675 0.078 Uiso 1 1 calc R . .
C11 C 1.00853(18) 0.6644(3) 0.08649(15) 0.0637(7) Uani 1 1 d . . .
H11A H 0.9888 0.6918 0.0419 0.076 Uiso 1 1 calc R . .
H11B H 1.0492 0.7360 0.1090 0.076 Uiso 1 1 calc R . .
C12 C 0.92652(17) 0.6519(3) 0.11527(14) 0.0590(6) Uani 1 1 d . . .
H12A H 0.9463 0.6211 0.1594 0.071 Uiso 1 1 calc R . .
H12B H 0.8851 0.5822 0.0918 0.071 Uiso 1 1 calc R . .
C13 C 0.87690(17) 0.7914(3) 0.11288(13) 0.0556(6) Uani 1 1 d . . .
H13A H 0.9211 0.8664 0.1226 0.067 Uiso 1 1 calc R . .
H13B H 0.8397 0.8065 0.0700 0.067 Uiso 1 1 calc R . .
C14 C 0.74094(15) 0.6952(2) 0.14223(12) 0.0491(5) Uani 1 1 d . . .
H14A H 0.7643 0.6008 0.1425 0.059 Uiso 1 1 calc R . .
H14B H 0.7052 0.7154 0.0994 0.059 Uiso 1 1 calc R . .
C15 C 0.68146(15) 0.7056(2) 0.18899(12) 0.0483(5) Uani 1 1 d . . .
H15A H 0.6310 0.6408 0.1769 0.058 Uiso 1 1 calc R . .
H15B H 0.7163 0.6807 0.2315 0.058 Uiso 1 1 calc R . .
C16 C 0.72273(17) 0.9436(3) 0.21199(14) 0.0568(6) Uani 1 1 d . . .
H16A H 0.7572 0.9156 0.2542 0.068 Uiso 1 1 calc R . .
H16B H 0.7002 1.0376 0.2149 0.068 Uiso 1 1 calc R . .
C17 C 0.78297(17) 0.9400(2) 0.16523(14) 0.0564(6) Uani 1 1 d . . .
H17A H 0.7487 0.9715 0.1236 0.068 Uiso 1 1 calc R . .
H17B H 0.8338 1.0032 0.1796 0.068 Uiso 1 1 calc R . .
C18 C 0.57077(15) 0.8603(2) 0.21668(11) 0.0456(5) Uani 1 1 d . . .
C19 C 0.48580(15) 0.8129(2) 0.18116(11) 0.0464(5) Uani 1 1 d . . .
C20 C 0.40935(16) 0.8211(3) 0.20547(12) 0.0527(6) Uani 1 1 d . . .
C21 C 0.41439(19) 0.8794(3) 0.26471(13) 0.0624(7) Uani 1 1 d . . .
H21 H 0.3630 0.8848 0.2811 0.075 Uiso 1 1 calc R . .
C22 C 0.4967(2) 0.9295(3) 0.29931(13) 0.0653(7) Uani 1 1 d . . .
H22 H 0.5003 0.9709 0.3389 0.078 Uiso 1 1 calc R . .
C23 C 0.57444(17) 0.9192(3) 0.27603(12) 0.0567(6) Uani 1 1 d . . .
H23 H 0.6295 0.9523 0.3006 0.068 Uiso 1 1 calc R . .
N1 N 1.41433(13) 0.3858(2) 0.02864(10) 0.0503(5) Uani 1 1 d . . .
H1N H 1.4210(16) 0.458(3) 0.0113(12) 0.046(7) Uiso 1 1 d . . .
N2 N 0.81803(13) 0.7952(2) 0.15948(10) 0.0467(4) Uani 1 1 d . . .
H2N H 0.860(2) 0.775(3) 0.2003(15) 0.061(8) Uiso 1 1 d . . .
N3 N 0.64676(12) 0.84799(19) 0.18955(9) 0.0467(4) Uani 1 1 d . . .
O1 O 1.55926(11) 0.3423(2) 0.02846(8) 0.0604(5) Uani 1 1 d . . .
O2 O 1.13606(13) 0.5459(2) 0.06571(11) 0.0729(6) Uani 1 1 d . . .
Cl1 Cl 0.47578(4) 0.74997(7) 0.10443(3) 0.0578(2) Uani 1 1 d . . .
Cl2 Cl 0.30480(5) 0.76216(9) 0.16110(4) 0.0775(3) Uani 1 1 d . . .
C24 C 0.99759(19) 0.7992(3) 0.27673(15) 0.0664(7) Uani 1 1 d . . .
C25 C 1.07408(17) 0.7705(3) 0.33181(14) 0.0579(6) Uani 1 1 d . . .
C26 C 1.06302(17) 0.6922(3) 0.38356(14) 0.0593(6) Uani 1 1 d . . .
H26 H 1.0062 0.6551 0.3832 0.071 Uiso 1 1 calc R . .
C27 C 1.13560(19) 0.6677(3) 0.43629(14) 0.0642(7) Uani 1 1 d . . .
H27 H 1.1269 0.6172 0.4712 0.077 Uiso 1 1 calc R . .
C28 C 1.22038(17) 0.7197(3) 0.43568(13) 0.0556(6) Uani 1 1 d . . .
C29 C 1.23330(17) 0.7969(3) 0.38420(14) 0.0586(6) Uani 1 1 d . . .
H29 H 1.2908 0.8308 0.3841 0.070 Uiso 1 1 calc R . .
C30 C 1.16133(18) 0.8234(3) 0.33332(13) 0.0586(6) Uani 1 1 d . . .
O3 O 0.92018(12) 0.7431(2) 0.27530(11) 0.0714(6) Uani 1 1 d . . .
O4 O 1.01091(16) 0.8779(3) 0.23337(13) 0.1016(8) Uani 1 1 d . . .
O5 O 1.17633(16) 0.9033(3) 0.28469(12) 0.0902(7) Uani 1 1 d D . .
H5O H 1.1187(16) 0.901(4) 0.2592(16) 0.108 Uiso 1 1 d D . .
O6 O 1.29121(14) 0.6877(2) 0.48577(10) 0.0752(6) Uani 1 1 d D . .
H6O H 1.3385(19) 0.739(3) 0.4818(18) 0.090 Uiso 1 1 d D . .

loop_
_atom_site_aniso_label
_atom_site_aniso_U_11
_atom_site_aniso_U_22
_atom_site_aniso_U_33
_atom_site_aniso_U_23
_atom_site_aniso_U_13
_atom_site_aniso_U_12
C1 0.0433(13) 0.0647(15) 0.0504(13) -0.0064(11) 0.0110(10) 0.0127(11)
C2 0.072(2) 0.0684(19) 0.137(3) 0.022(2) 0.045(2) 0.0288(16)
C3 0.067(3) 0.051(2) 0.133(7) -0.008(3) 0.025(4) 0.0078(19)
C3' 0.060(8) 0.041(8) 0.083(12) 0.008(8) 0.026(8) 0.011(6)
C4 0.0526(16) 0.0507(15) 0.113(2) 0.0046(15) 0.0247(16) 0.0049(12)
C5 0.0386(11) 0.0519(13) 0.0554(13) -0.0022(10) 0.0120(9) 0.0034(10)
C6 0.0447(12) 0.0505(13) 0.0589(13) 0.0058(10) 0.0193(10) 0.0046(10)
C7 0.0475(13) 0.0552(14) 0.0738(16) 0.0054(12) 0.0259(12) 0.0068(11)
C8 0.0582(16) 0.0642(17) 0.120(3) 0.0192(17) 0.0431(17) 0.0023(14)
C9 0.0659(19) 0.0533(16) 0.151(3) 0.0233(19) 0.046(2) 0.0043(14)
C10 0.0505(14) 0.0661(16) 0.0887(19) 0.0095(14) 0.0376(13) 0.0074(12)
C11 0.0519(14) 0.0626(16) 0.0859(18) 0.0046(14) 0.0345(13) 0.0057(12)
C12 0.0493(13) 0.0564(14) 0.0788(17) -0.0011(12) 0.0299(12) 0.0034(11)
C13 0.0494(13) 0.0545(14) 0.0685(15) 0.0067(12) 0.0250(11) 0.0041(11)
C14 0.0360(11) 0.0426(12) 0.0691(14) -0.0061(10) 0.0133(10) 0.0027(9)
C15 0.0370(11) 0.0415(11) 0.0675(14) 0.0024(10) 0.0148(10) 0.0021(9)
C16 0.0491(13) 0.0458(13) 0.0783(17) -0.0105(12) 0.0207(12) -0.0016(10)
C17 0.0493(13) 0.0389(12) 0.0848(17) 0.0019(11) 0.0237(12) 0.0001(10)
C18 0.0425(12) 0.0447(12) 0.0510(12) 0.0019(9) 0.0140(9) 0.0084(9)
C19 0.0433(12) 0.0488(12) 0.0467(12) 0.0002(10) 0.0099(9) 0.0104(10)
C20 0.0401(12) 0.0558(14) 0.0636(14) 0.0007(11) 0.0151(10) 0.0091(10)
C21 0.0576(15) 0.0695(16) 0.0677(16) -0.0027(13) 0.0298(13) 0.0094(13)
C22 0.0751(18) 0.0717(17) 0.0539(14) -0.0092(12) 0.0249(13) 0.0125(14)
C23 0.0527(14) 0.0616(15) 0.0537(13) -0.0080(11) 0.0089(11) 0.0034(11)
N1 0.0403(10) 0.0548(12) 0.0572(12) 0.0023(10) 0.0143(9) 0.0075(9)
N2 0.0376(10) 0.0426(10) 0.0618(12) 0.0019(9) 0.0159(9) 0.0024(8)
N3 0.0383(9) 0.0426(10) 0.0611(11) -0.0038(8) 0.0156(8) 0.0030(8)
O1 0.0391(9) 0.0794(12) 0.0633(10) -0.0002(9) 0.0135(7) 0.0126(8)
O2 0.0568(11) 0.0631(11) 0.1145(16) 0.0200(11) 0.0512(11) 0.0146(9)
Cl1 0.0499(4) 0.0724(4) 0.0490(3) -0.0085(3) 0.0079(3) 0.0094(3)
Cl2 0.0391(4) 0.0965(6) 0.0958(6) -0.0114(4) 0.0141(3) 0.0023(3)
C24 0.0516(15) 0.0671(17) 0.0752(18) -0.0111(15) 0.0048(13) -0.0003(13)
C25 0.0442(13) 0.0571(14) 0.0708(16) -0.0138(12) 0.0104(12) 0.0003(11)
C26 0.0390(12) 0.0625(15) 0.0781(17) -0.0135(13) 0.0177(11) -0.0002(11)
C27 0.0570(15) 0.0686(17) 0.0698(16) -0.0061(13) 0.0209(13) 0.0002(13)
C28 0.0460(13) 0.0526(14) 0.0628(15) -0.0132(11) 0.0024(11) -0.0011(11)
C29 0.0448(13) 0.0556(14) 0.0736(16) -0.0090(12) 0.0110(12) -0.0085(11)
C30 0.0523(14) 0.0548(14) 0.0683(16) -0.0105(12) 0.0136(12) -0.0089(11)
O3 0.0382(10) 0.0911(15) 0.0799(13) -0.0097(10) 0.0043(9) 0.0013(9)
O4 0.0751(15) 0.113(2) 0.0991(17) 0.0259(15) -0.0139(13) -0.0290(14)
O5 0.0712(14) 0.1101(18) 0.0831(15) 0.0087(13) 0.0065(11) -0.0268(13)
O6 0.0583(12) 0.0815(14) 0.0768(13) 0.0040(11) -0.0018(10) -0.0088(10)

loop_
_atom_type_symbol
_atom_type_description
_atom_type_scat_dispersion_real
_atom_type_scat_dispersion_imag
_atom_type_scat_source
C C 0.0033 0.0016 'International Tables Vol C Tables 4.2.6.8 and 6.1.1.4'
H H 0.0000 0.0000 'International Tables Vol C Tables 4.2.6.8 and 6.1.1.4'
N N 0.0061 0.0033 'International Tables Vol C Tables 4.2.6.8 and 6.1.1.4'
O O 0.0106 0.0060 'International Tables Vol C Tables 4.2.6.8 and 6.1.1.4'
Cl Cl 0.1484 0.1585 'International Tables Vol C Tables 4.2.6.8 and 6.1.1.4'

loop_
_geom_angle_atom_site_label_1
_geom_angle_atom_site_label_2
_geom_angle_atom_site_label_3
_geom_angle
O1 C1 N1 120.9(3)
O1 C1 C2 122.6(2)
N1 C1 C2 116.4(2)
C3' C2 C3 31.8(9)
C3' C2 C1 123.1(6)
C3 C2 C1 115.5(5)
C3' C2 H2A 124.2
C3 C2 H2A 108.4
C1 C2 H2A 108.4
C3' C2 H2B 77.0
C3 C2 H2B 108.4
C1 C2 H2B 108.4
H2A C2 H2B 107.5
C2 C3 C4 110.8(4)
C2 C3 H3A 109.5
C4 C3 H3A 109.5
C2 C3 H3B 109.5
C4 C3 H3B 109.5
H3A C3 H3B 108.1
C2 C3' C4 112.5(9)
C2 C3' H3'1 109.1
C4 C3' H3'1 109.1
C2 C3' H3'2 109.1
C4 C3' H3'2 109.1
H3'1 C3' H3'2 107.8
C9 C4 C5 117.4(3)
C9 C4 C3' 117.9(6)
C5 C4 C3' 119.3(7)
C9 C4 C3 126.4(4)
C5 C4 C3 115.8(4)
C3' C4 C3 30.0(8)
C6 C5 C4 121.5(2)
C6 C5 N1 119.4(2)
C4 C5 N1 119.1(2)
C5 C6 C7 119.5(2)
C5 C6 H6 120.3
C7 C6 H6 120.3
O2 C7 C8 124.5(2)
O2 C7 C6 115.3(2)
C8 C7 C6 120.2(2)
C7 C8 C9 118.8(3)
C7 C8 H8 120.6
C9 C8 H8 120.6
C4 C9 C8 122.6(3)
C4 C9 H9 118.7
C8 C9 H9 118.7
O2 C10 C11 107.8(2)
O2 C10 H10A 110.1
C11 C10 H10A 110.1
O2 C10 H10B 110.1
C11 C10 H10B 110.1
H10A C10 H10B 108.5
C10 C11 C12 110.1(2)
C10 C11 H11A 109.6
C12 C11 H11A 109.6
C10 C11 H11B 109.6
C12 C11 H11B 109.6
H11A C11 H11B 108.1
C11 C12 C13 111.1(2)
C11 C12 H12A 109.4
C13 C12 H12A 109.4
C11 C12 H12B 109.4
C13 C12 H12B 109.4
H12A C12 H12B 108.0
N2 C13 C12 111.5(2)
N2 C13 H13A 109.3
C12 C13 H13A 109.3
N2 C13 H13B 109.3
C12 C13 H13B 109.3
H13A C13 H13B 108.0
N2 C14 C15 110.52(19)
N2 C14 H14A 109.5
C15 C14 H14A 109.5
N2 C14 H14B 109.5
C15 C14 H14B 109.5
H14A C14 H14B 108.1
N3 C15 C14 109.95(19)
N3 C15 H15A 109.7
C14 C15 H15A 109.7
N3 C15 H15B 109.7
C14 C15 H15B 109.7
H15A C15 H15B 108.2
N3 C16 C17 108.6(2)
N3 C16 H16A 110.0
C17 C16 H16A 110.0
N3 C16 H16B 110.0
C17 C16 H16B 110.0
H16A C16 H16B 108.3
N2 C17 C16 111.00(19)
N2 C17 H17A 109.4
C16 C17 H17A 109.4
N2 C17 H17B 109.4
C16 C17 H17B 109.4
H17A C17 H17B 108.0
C23 C18 C19 117.5(2)
C23 C18 N3 123.9(2)
C19 C18 N3 118.6(2)
C20 C19 C18 121.1(2)
C20 C19 Cl1 119.42(18)
C18 C19 Cl1 119.38(17)
C21 C20 C19 120.5(2)
C21 C20 Cl2 118.79(19)
C19 C20 Cl2 120.67(19)
C22 C21 C20 118.9(2)
C22 C21 H21 120.5
C20 C21 H21 120.5
C21 C22 C23 121.1(2)
C21 C22 H22 119.4
C23 C22 H22 119.4
C18 C23 C22 120.7(2)
C18 C23 H23 119.6
C22 C23 H23 119.6
C1 N1 C5 124.7(2)
C1 N1 H1N 113.9(18)
C5 N1 H1N 121.3(18)
C14 N2 C13 112.1(2)
C14 N2 C17 110.06(17)
C13 N2 C17 110.98(18)
C14 N2 H2N 113.5(17)
C13 N2 H2N 103.8(17)
C17 N2 H2N 106.1(17)
C18 N3 C16 117.83(19)
C18 N3 C15 114.24(18)
C16 N3 C15 109.31(18)
C7 O2 C10 117.8(2)
O4 C24 O3 122.9(3)
O4 C24 C25 118.4(3)
O3 C24 C25 118.7(3)
C26 C25 C30 118.0(3)
C26 C25 C24 121.7(2)
C30 C25 C24 120.3(3)
C25 C26 C27 121.3(2)
C25 C26 H26 119.3
C27 C26 H26 119.3
C28 C27 C26 119.0(3)
C28 C27 H27 120.5
C26 C27 H27 120.5
O6 C28 C27 118.0(3)
O6 C28 C29 121.2(2)
C27 C28 C29 120.7(2)
C30 C29 C28 120.0(2)
C30 C29 H29 120.0
C28 C29 H29 120.0
O5 C30 C29 118.1(2)
O5 C30 C25 120.9(3)
C29 C30 C25 121.0(3)
C30 O5 H5O 98(3)
C28 O6 H6O 108(2)

loop_
_geom_bond_atom_site_label_1
_geom_bond_atom_site_label_2
_geom_bond_distance
C1 O1 1.233(3)
C1 N1 1.337(3)
C1 C2 1.488(4)
C2 C3' 1.437(13)
C2 C3 1.456(6)
C2 H2A 0.9700
C2 H2B 0.9700
C3 C4 1.534(6)
C3 H3A 0.9700
C3 H3B 0.9700
C3' C4 1.523(13)
C3' H3'1 0.9700
C3' H3'2 0.9700
C4 C9 1.370(4)
C4 C5 1.400(4)
C5 C6 1.378(3)
C5 N1 1.411(3)
C6 C7 1.386(3)
C6 H6 0.9300
C7 O2 1.364(3)
C7 C8 1.385(4)
C8 C9 1.386(4)
C8 H8 0.9300
C9 H9 0.9300
C10 O2 1.433(3)
C10 C11 1.505(4)
C10 H10A 0.9700
C10 H10B 0.9700
C11 C12 1.521(3)
C11 H11A 0.9700
C11 H11B 0.9700
C12 C13 1.528(4)
C12 H12A 0.9700
C12 H12B 0.9700
C13 N2 1.494(3)
C13 H13A 0.9700
C13 H13B 0.9700
C14 N2 1.487(3)
C14 C15 1.507(3)
C14 H14A 0.9700
C14 H14B 0.9700
C15 N3 1.462(3)
C15 H15A 0.9700
C15 H15B 0.9700
C16 N3 1.459(3)
C16 C17 1.513(3)
C16 H16A 0.9700
C16 H16B 0.9700
C17 N2 1.500(3)
C17 H17A 0.9700
C17 H17B 0.9700
C18 C23 1.386(3)
C18 C19 1.406(3)
C18 N3 1.416(3)
C19 C20 1.383(3)
C19 Cl1 1.731(2)
C20 C21 1.377(4)
C20 Cl2 1.736(3)
C21 C22 1.377(4)
C21 H21 0.9300
C22 C23 1.390(4)
C22 H22 0.9300
C23 H23 0.9300
N1 H1N 0.80(3)
N2 H2N 0.97(3)
C24 O4 1.253(4)
C24 O3 1.284(4)
C24 C25 1.472(4)
C25 C26 1.386(4)
C25 C30 1.409(4)
C26 C27 1.398(4)
C26 H26 0.9300
C27 C28 1.381(4)
C27 H27 0.9300
C28 O6 1.361(3)
C28 C29 1.385(4)
C29 C30 1.371(4)
C29 H29 0.9300
C30 O5 1.360(4)
O5 H5O 0.914(19)
O6 H6O 0.889(19)

loop_
_geom_hbond_atom_site_label_D
_geom_hbond_atom_site_label_H
_geom_hbond_atom_site_label_A
_geom_hbond_distance_DH
_geom_hbond_distance_HA
_geom_hbond_distance_DA
_geom_hbond_angle_DHA
_geom_hbond_site_symmetry_A
N1 H1N O1 0.80(3) 2.14(3) 2.947(3) 176(2) 3_865
N2 H2N O3 0.97(3) 1.68(3) 2.648(3) 172(3) .
O5 H5O O4 0.914(19) 1.61(2) 2.497(3) 163(4) .
O6 H6O O1 0.889(19) 1.896(19) 2.785(3) 178(4) 2_855
C13 H13A O4 0.97 2.45 3.002(4) 115.9 .
C14 H14A O5 0.97 2.48 3.302(4) 142.1 2_745
C15 H15A Cl1 0.97 2.70 3.238(2) 115.4 .
C29 H29 O1 0.93 2.58 3.282(3) 132.4 2_855

loop_
_geom_torsion_atom_site_label_1
_geom_torsion_atom_site_label_2
_geom_torsion_atom_site_label_3
_geom_torsion_atom_site_label_4
_geom_torsion
O1 C1 C2 C3' 168.2(17)
N1 C1 C2 C3' -10.1(17)
O1 C1 C2 C3 -156.2(6)
N1 C1 C2 C3 25.5(7)
C3' C2 C3 C4 65.0(11)
C1 C2 C3 C4 -47.2(11)
C3 C2 C3' C4 -67.5(15)
C1 C2 C3' C4 18(3)
C2 C3' C4 C9 -177.7(14)
C2 C3' C4 C5 -24(3)
C2 C3' C4 C3 67.3(15)
C2 C3 C4 C9 -147.7(6)
C2 C3 C4 C5 40.4(12)
C2 C3 C4 C3' -64.2(12)
C9 C4 C5 C6 -2.2(5)
C3' C4 C5 C6 -155.8(14)
C3 C4 C5 C6 170.5(6)
C9 C4 C5 N1 175.9(3)
C3' C4 C5 N1 22.3(15)
C3 C4 C5 N1 -11.5(7)
C4 C5 C6 C7 0.9(4)
N1 C5 C6 C7 -177.1(2)
C5 C6 C7 O2 -179.9(2)
C5 C6 C7 C8 1.6(4)
O2 C7 C8 C9 179.0(3)
C6 C7 C8 C9 -2.6(5)
C5 C4 C9 C8 1.1(6)
C3' C4 C9 C8 155.1(15)
C3 C4 C9 C8 -170.7(8)
C7 C8 C9 C4 1.3(6)
O2 C10 C11 C12 -178.1(2)
C10 C11 C12 C13 178.1(3)
C11 C12 C13 N2 -160.4(2)
N2 C14 C15 N3 58.5(2)
N3 C16 C17 N2 -59.1(3)
C23 C18 C19 C20 -1.9(3)
N3 C18 C19 C20 179.4(2)
C23 C18 C19 Cl1 175.41(18)
N3 C18 C19 Cl1 -3.3(3)
C18 C19 C20 C21 1.6(4)
Cl1 C19 C20 C21 -175.7(2)
C18 C19 C20 Cl2 -179.95(18)
Cl1 C19 C20 Cl2 2.7(3)
C19 C20 C21 C22 0.1(4)
Cl2 C20 C21 C22 -178.4(2)
C20 C21 C22 C23 -1.5(4)
C19 C18 C23 C22 0.5(4)
N3 C18 C23 C22 179.1(2)
C21 C22 C23 C18 1.1(4)
O1 C1 N1 C5 -171.8(2)
C2 C1 N1 C5 6.5(4)
C6 C5 N1 C1 164.8(2)
C4 C5 N1 C1 -13.3(4)
C15 C14 N2 C13 -178.05(19)
C15 C14 N2 C17 -54.0(3)
C12 C13 N2 C14 -66.6(3)
C12 C13 N2 C17 169.8(2)
C16 C17 N2 C14 54.8(3)
C16 C17 N2 C13 179.5(2)
C23 C18 N3 C16 -23.2(3)
C19 C18 N3 C16 155.4(2)
C23 C18 N3 C15 107.2(3)
C19 C18 N3 C15 -74.3(3)
C17 C16 N3 C18 -164.6(2)
C17 C16 N3 C15 62.8(3)
C14 C15 N3 C18 162.43(19)
C14 C15 N3 C16 -63.1(3)
C8 C7 O2 C10 2.9(4)
C6 C7 O2 C10 -175.6(2)
C11 C10 O2 C7 176.9(3)
O4 C24 C25 C26 175.6(3)
O3 C24 C25 C26 -4.1(4)
O4 C24 C25 C30 -4.1(4)
O3 C24 C25 C30 176.2(3)
C30 C25 C26 C27 1.0(4)
C24 C25 C26 C27 -178.7(3)
C25 C26 C27 C28 -1.8(4)
C26 C27 C28 O6 -176.2(2)
C26 C27 C28 C29 1.0(4)
O6 C28 C29 C30 177.6(2)
C27 C28 C29 C30 0.5(4)
C28 C29 C30 O5 177.9(3)
C28 C29 C30 C25 -1.4(4)
C26 C25 C30 O5 -178.7(3)
C24 C25 C30 O5 1.0(4)
C26 C25 C30 C29 0.6(4)
C24 C25 C30 C29 -179.7(3)
